data_7214388
loop_
_publ_author_name
'Yang, Songjie'
'Pop, Flavia'
'Melan, Caroline'
'Brooks, Andrew C.'
'Martin, Lee'
'Horton, Peter'
'Auban-Senzier, Pascale'
'Rikken, Geert L. J. A.'
'Avarvari, Narcis'
'Wallis, John D.'

_publ_section_title
;
 Charge transfer complexes and radical cation salts of chiral methylated
 organosulfur donors
;
_journal_issue 19
_journal_name_full CrystEngComm
_journal_page_first 3906
_journal_paper_doi 10.1039/c3ce42539h
_journal_volume 16
_journal_year 2014
_chemical_absolute_configuration syn
_chemical_formula_moiety 'C28 H32 As F6 S16'
_chemical_formula_sum 'C28 H32 As F6 S16'
_chemical_formula_weight 1070.42
_chemical_name_systematic
;
 ?
;
_space_group_IT_number 1
_symmetry_cell_setting triclinic
_symmetry_space_group_name_Hall 'P 1'
_symmetry_space_group_name_H-M 'P 1'
_atom_sites_solution_hydrogens geom
_atom_sites_solution_primary direct
_atom_sites_solution_secondary difmap
_audit_creation_method SHELXL-97
_cell_angle_alpha 83.261(5)
_cell_angle_beta 84.544(5)
_cell_angle_gamma 71.107(4)
_cell_formula_units_Z 1
_cell_length_a 6.9129(5)
_cell_length_b 8.1497(3)
_cell_length_c 19.4274(9)
_cell_measurement_reflns_used 4773
_cell_measurement_temperature 293(2)
_cell_measurement_theta_max 26.00
_cell_measurement_theta_min 2.65
_cell_volume 1026.48(10)
_computing_cell_refinement 'Dirax/lsq (Duisenberg & Schreurs, 1989-2000)'
_computing_data_collection KappaCCD
_computing_data_reduction 'Denzo and Scalepak'
_computing_structure_refinement 'SHELXL-97 (Sheldrick, 1997)'
_computing_structure_solution 'SHELXS-97 (Sheldrick, 1997)'
_diffrn_ambient_temperature 293(2)
_diffrn_measured_fraction_theta_full 0.980
_diffrn_measured_fraction_theta_max 0.980
_diffrn_measurement_device_type 'Nonius Kappa CCD'
_diffrn_measurement_method 'phi and omega scans'
_diffrn_radiation_monochromator graphite
_diffrn_radiation_source 'fine-focus sealed tube'
_diffrn_radiation_type MoK\a
_diffrn_radiation_wavelength 0.71073
_diffrn_reflns_av_R_equivalents 0.0188
_diffrn_reflns_av_sigmaI/netI 0.0347
_diffrn_reflns_limit_h_max 7
_diffrn_reflns_limit_h_min -8
_diffrn_reflns_limit_k_max 10
_diffrn_reflns_limit_k_min -10
_diffrn_reflns_limit_l_max 23
_diffrn_reflns_limit_l_min -23
_diffrn_reflns_number 8786
_diffrn_reflns_theta_full 26.00
_diffrn_reflns_theta_max 26.00
_diffrn_reflns_theta_min 2.65
_exptl_absorpt_coefficient_mu 1.693
_exptl_absorpt_correction_T_max 1
_exptl_absorpt_correction_T_min 0.799746
_exptl_absorpt_correction_type multi-scan
_exptl_absorpt_process_details sadabs
_exptl_crystal_colour black
_exptl_crystal_density_diffrn 1.732
_exptl_crystal_density_meas ?
_exptl_crystal_density_method 'not measured'
_exptl_crystal_description prism
_exptl_crystal_F_000 543
_exptl_crystal_size_max 0.6
_exptl_crystal_size_mid 0.1
_exptl_crystal_size_min 0.04
_refine_diff_density_max 0.675
_refine_diff_density_min -0.422
_refine_diff_density_rms 0.064
_refine_ls_abs_structure_details 'Flack H D (1983), Acta Cryst. A39, 876-881'
_refine_ls_abs_structure_Flack 0.030(13)
_refine_ls_extinction_method none
_refine_ls_goodness_of_fit_ref 1.044
_refine_ls_hydrogen_treatment constr
_refine_ls_matrix_type full
_refine_ls_number_parameters 460
_refine_ls_number_reflns 6157
_refine_ls_number_restraints 3
_refine_ls_restrained_S_all 1.044
_refine_ls_R_factor_all 0.0468
_refine_ls_R_factor_gt 0.0376
_refine_ls_shift/su_max 0.455
_refine_ls_shift/su_mean 0.029
_refine_ls_structure_factor_coef Fsqd
_refine_ls_weighting_details 'calc w=1/[\s^2^(Fo^2^)+(0.0431P)^2^+0.9844P] where P=(Fo^2^+2Fc^2^)/3'
_refine_ls_weighting_scheme calc
_refine_ls_wR_factor_gt 0.0912
_refine_ls_wR_factor_ref 0.0962
_reflns_number_gt 5430
_reflns_number_total 6157
_reflns_threshold_expression >2sigma(I)
_cod_data_source_file c3ce42539h2.cif
_cod_data_source_block '[(R)-5]2AsF6'
_cod_depositor_comments
;
The following automatic conversions were performed:

'_symmetry_cell_setting' value 'Triclinic' changed to 'triclinic'
according to
/usr/data/users/saulius/crontab/automatic-downloads/rss-feeds/RSC/lib/dictionaries/cif_core.dic
dictionary named 'cif_core.dic' version 2.4.2 from 2011-04-26.

Automatic conversion script
Id: cif_fix_values 2281 2013-09-26 08:29:07Z andrius 

The following automatic conversions were performed:

'_exptl_crystal_density_meas' value 'not measured' was changed to '?'
- the value is perceived as not measured.

Automatic conversion script
Id: cif_fix_values 3008 2015-01-20 13:52:24Z robertas 
;
_cod_original_sg_symbol_Hall P1
_cod_original_sg_symbol_H-M P1
_cod_database_code 7214388

loop_
_symmetry_equiv_pos_as_xyz
'x, y, z'

loop_
_atom_site_label
_atom_site_type_symbol
_atom_site_fract_x
_atom_site_fract_y
_atom_site_fract_z
_atom_site_U_iso_or_equiv
_atom_site_adp_type
_atom_site_occupancy
_atom_site_symmetry_multiplicity
_atom_site_calc_flag
_atom_site_refinement_flags
S1A S 1.1014(3) 0.06513(19) 0.09061(9) 0.0378(4) Uani 1 1 d .
S2A S 0.5856(3) 0.2132(2) 0.05370(9) 0.0453(5) Uani 1 1 d .
S3A S 0.9455(3) -0.02262(19) 0.23256(9) 0.0396(4) Uani 1 1 d .
S4A S 0.5115(3) 0.11168(18) 0.20113(8) 0.0366(4) Uani 1 1 d .
S5A S 0.8282(3) -0.1836(2) 0.38277(9) 0.0407(4) Uani 1 1 d .
S6A S 0.3914(3) -0.0537(2) 0.35442(9) 0.0407(4) Uani 1 1 d .
S7A S 0.7661(3) -0.3725(2) 0.51843(10) 0.0476(5) Uani 1 1 d .
S8A S 0.2508(3) -0.2133(2) 0.48439(11) 0.0515(5) Uani 1 1 d .
C5A C 0.8933(10) 0.0672(6) 0.1475(3) 0.0310(15) Uani 1 1 d .
C6A C 0.6915(11) 0.1263(7) 0.1327(3) 0.0334(16) Uani 1 1 d .
C7A C 0.6941(10) -0.0004(7) 0.2612(3) 0.0340(16) Uani 1 1 d .
C8A C 0.6438(11) -0.0705(7) 0.3242(3) 0.0340(15) Uani 1 1 d .
C9A C 0.6577(11) -0.2448(7) 0.4454(4) 0.0346(16) Uani 1 1 d .
C10A C 0.4578(10) -0.1838(7) 0.4324(3) 0.0317(16) Uani 1 1 d .
C1A C 1.1715(11) 0.0861(9) -0.0472(4) 0.0466(19) Uani 1 1 d .
H1A1 H 1.2900 -0.0135 -0.0386 0.070 Uiso 1 1 calc R
H1A2 H 1.2038 0.1903 -0.0429 0.070 Uiso 1 1 calc R
H1A3 H 1.1306 0.0887 -0.0933 0.070 Uiso 1 1 calc R
C2A C 0.7262(13) 0.2492(9) -0.0772(4) 0.055(2) Uani 1 1 d .
H2A1 H 0.6054 0.3489 -0.0811 0.082 Uiso 1 1 calc R
H2A2 H 0.6938 0.1467 -0.0844 0.082 Uiso 1 1 calc R
H2A3 H 0.8298 0.2647 -0.1115 0.082 Uiso 1 1 calc R
C3A C 0.9987(8) 0.0748(7) 0.0049(3) 0.0312(11) Uani 1 1 d .
H3A H 0.9685 -0.0332 0.0012 0.037 Uiso 1 1 calc R
C4A C 0.8049(8) 0.2288(6) -0.0049(2) 0.0337(11) Uani 1 1 d .
H4A H 0.8342 0.3353 0.0023 0.040 Uiso 1 1 calc R
C11A C 0.5516(8) -0.3105(6) 0.5828(3) 0.0349(12) Uani 1 1 d .
H11A H 0.5177 -0.1863 0.5886 0.042 Uiso 1 1 calc R
C12A C 0.3617(8) -0.3452(6) 0.5618(3) 0.0331(11) Uani 1 1 d .
H12A H 0.4000 -0.4681 0.5532 0.040 Uiso 1 1 calc R
C13A C 0.6270(12) -0.4160(9) 0.6507(4) 0.0476(19) Uani 1 1 d .
H13A H 0.7459 -0.3915 0.6626 0.071 Uiso 1 1 calc R
H13B H 0.6616 -0.5379 0.6453 0.071 Uiso 1 1 calc R
H13C H 0.5210 -0.3850 0.6870 0.071 Uiso 1 1 calc R
C14A C 0.1862(13) -0.3086(11) 0.6177(4) 0.056(2) Uani 1 1 d .
H14A H 0.0717 -0.3330 0.6020 0.084 Uiso 1 1 calc R
H14B H 0.1463 -0.1885 0.6268 0.084 Uiso 1 1 calc R
H14C H 0.2304 -0.3813 0.6596 0.084 Uiso 1 1 calc R
S1B S 0.9865(3) 0.4894(2) 0.22006(10) 0.0510(5) Uani 1 1 d .
S2B S 0.4702(3) 0.6353(2) 0.18657(10) 0.0493(5) Uani 1 1 d .
S3B S 0.8498(3) 0.3246(2) 0.35103(9) 0.0415(4) Uani 1 1 d .
S4B S 0.4140(3) 0.4493(2) 0.32188(9) 0.0415(4) Uani 1 1 d .
S5B S 0.7340(3) 0.1635(2) 0.50359(8) 0.0396(4) Uani 1 1 d .
S6B S 0.2987(3) 0.28751(18) 0.47283(8) 0.0357(4) Uani 1 1 d .
S7B S 0.6568(3) 0.05458(19) 0.65225(9) 0.0393(4) Uani 1 1 d .
S8B S 0.1432(3) 0.2075(2) 0.61308(10) 0.0482(5) Uani 1 1 d .
C5B C 0.7844(11) 0.4539(7) 0.2735(4) 0.0375(17) Uani 1 1 d .
C6B C 0.5822(11) 0.5117(7) 0.2605(3) 0.0320(15) Uani 1 1 d .
C7B C 0.6008(10) 0.3411(7) 0.3800(3) 0.0330(15) Uani 1 1 d .
C8B C 0.5508(11) 0.2736(7) 0.4444(3) 0.0349(16) Uani 1 1 d .
C9B C 0.5566(10) 0.1454(6) 0.5716(3) 0.0285(14) Uani 1 1 d .
C10B C 0.3591(10) 0.2020(7) 0.5581(3) 0.0299(15) Uani 1 1 d .
C1B C 1.0498(12) 0.5651(9) 0.0850(4) 0.051(2) Uani 1 1 d .
H1B1 H 1.1748 0.4698 0.0896 0.077 Uiso 1 1 calc R
H1B2 H 1.0708 0.6696 0.0962 0.077 Uiso 1 1 calc R
H1B3 H 1.0094 0.5807 0.0382 0.077 Uiso 1 1 calc R
C2B C 0.5985(13) 0.7074(10) 0.0575(4) 0.061(3) Uani 1 1 d .
H2B1 H 0.4708 0.8006 0.0573 0.091 Uiso 1 1 calc R
H2B2 H 0.5776 0.6041 0.0450 0.091 Uiso 1 1 calc R
H2B3 H 0.6960 0.7391 0.0246 0.091 Uiso 1 1 calc R
C3B C 0.8841(8) 0.5263(7) 0.1340(3) 0.0360(12) Uani 1 1 d .
H3B H 0.8647 0.4189 0.1227 0.043 Uiso 1 1 calc R
C4B C 0.6804(8) 0.6725(6) 0.1308(3) 0.0361(12) Uani 1 1 d .
H4B H 0.7012 0.7790 0.1426 0.043 Uiso 1 1 calc R
C11B C 0.4396(9) 0.1508(7) 0.7116(3) 0.0391(12) Uani 1 1 d .
H11B H 0.4128 0.2770 0.7086 0.047 Uiso 1 1 calc R
C12B C 0.2458(9) 0.1138(7) 0.6978(3) 0.0372(12) Uani 1 1 d .
H12B H 0.2734 -0.0126 0.7013 0.045 Uiso 1 1 calc R
C13B C 0.5124(12) 0.0710(10) 0.7829(4) 0.0522(18) Uani 1 1 d .
H13D H 0.6347 0.0965 0.7903 0.078 Uiso 1 1 calc R
H13E H 0.5409 -0.0529 0.7858 0.078 Uiso 1 1 calc R
H13F H 0.4078 0.1190 0.8178 0.078 Uiso 1 1 calc R
C14B C 0.0624(14) 0.1934(11) 0.7473(4) 0.060(2) Uani 1 1 d .
H14D H -0.0540 0.1645 0.7358 0.090 Uiso 1 1 calc R
H14E H 0.0312 0.3176 0.7431 0.090 Uiso 1 1 calc R
H14F H 0.0947 0.1479 0.7942 0.090 Uiso 1 1 calc R
F1 F 0.047(3) 0.5045(14) 0.9013(5) 0.294(9) Uani 1 1 d .
F2 F 0.2540(14) 0.6259(13) 0.9184(3) 0.172(4) Uani 1 1 d .
F3 F 0.2787(14) 0.4886(11) 0.8117(5) 0.191(5) Uani 1 1 d .
F4 F -0.0528(14) 0.6421(15) 0.7980(6) 0.241(7) Uani 1 1 d .
F5 F 0.2426(19) 0.7648(14) 0.8092(7) 0.235(6) Uani 1 1 d .
F6 F -0.0595(13) 0.8135(10) 0.8883(5) 0.176(4) Uani 1 1 d .
As1 As 0.1076(2) 0.65066(11) 0.85088(6) 0.05701(19) Uani 1 1 d .

loop_
_atom_site_aniso_label
_atom_site_aniso_U_11
_atom_site_aniso_U_22
_atom_site_aniso_U_33
_atom_site_aniso_U_23
_atom_site_aniso_U_13
_atom_site_aniso_U_12
S1A 0.0278(10) 0.0533(8) 0.0269(9) 0.0002(6) -0.0007(8) -0.0070(7)
S2A 0.0292(11) 0.0701(10) 0.0278(10) 0.0075(7) -0.0049(8) -0.0070(8)
S3A 0.0305(11) 0.0595(9) 0.0247(9) 0.0020(7) -0.0052(8) -0.0093(7)
S4A 0.0273(10) 0.0472(8) 0.0298(10) -0.0004(6) -0.0014(8) -0.0052(6)
S5A 0.0273(11) 0.0641(9) 0.0258(9) 0.0053(7) -0.0030(8) -0.0107(7)
S6A 0.0263(10) 0.0598(8) 0.0315(10) 0.0022(7) -0.0050(9) -0.0085(7)
S7A 0.0299(11) 0.0644(10) 0.0374(11) 0.0126(7) -0.0014(9) -0.0059(7)
S8A 0.0286(12) 0.0836(12) 0.0418(13) 0.0113(9) -0.0064(10) -0.0218(9)
C5A 0.024(4) 0.031(2) 0.036(4) 0.000(2) -0.006(3) -0.006(2)
C6A 0.040(4) 0.036(3) 0.021(3) -0.004(2) -0.003(3) -0.007(3)
C7A 0.026(4) 0.047(3) 0.028(4) -0.010(2) -0.004(3) -0.007(3)
C8A 0.030(4) 0.048(3) 0.022(3) -0.001(2) -0.001(3) -0.010(3)
C9A 0.028(4) 0.040(3) 0.033(4) 0.001(2) 0.002(3) -0.010(2)
C10A 0.026(4) 0.043(3) 0.022(3) -0.002(2) 0.000(3) -0.008(3)
C1A 0.031(4) 0.074(4) 0.026(4) -0.002(3) -0.002(3) -0.005(3)
C2A 0.050(5) 0.066(4) 0.038(4) 0.007(3) -0.011(3) -0.006(3)
C3A 0.034(3) 0.034(2) 0.027(2) -0.004(2) -0.006(2) -0.009(2)
C4A 0.032(3) 0.039(3) 0.027(2) 0.002(2) -0.003(2) -0.009(2)
C11A 0.034(3) 0.038(3) 0.033(3) -0.003(2) 0.000(2) -0.013(2)
C12A 0.034(3) 0.037(2) 0.035(3) -0.007(2) 0.004(2) -0.019(2)
C13A 0.039(4) 0.060(4) 0.042(4) 0.010(3) -0.006(4) -0.018(3)
C14A 0.043(5) 0.094(5) 0.037(4) -0.006(3) 0.003(4) -0.034(4)
S1B 0.0320(12) 0.0882(12) 0.0371(12) 0.0084(9) -0.0033(10) -0.0295(9)
S2B 0.0269(11) 0.0717(10) 0.0380(11) 0.0170(8) -0.0032(9) -0.0074(8)
S3B 0.0291(11) 0.0667(9) 0.0257(10) 0.0024(7) -0.0033(8) -0.0128(7)
S4B 0.0261(11) 0.0631(9) 0.0307(10) 0.0042(7) -0.0010(9) -0.0109(7)
S5B 0.0288(11) 0.0606(9) 0.0261(9) 0.0003(7) -0.0023(8) -0.0109(7)
S6B 0.0282(11) 0.0516(8) 0.0251(9) 0.0002(6) -0.0023(8) -0.0108(7)
S7B 0.0335(11) 0.0516(8) 0.0298(10) 0.0029(6) -0.0066(8) -0.0104(7)
S8B 0.0303(11) 0.0854(11) 0.0295(10) 0.0070(8) -0.0032(9) -0.0230(8)
C5B 0.033(5) 0.047(3) 0.035(4) -0.002(3) -0.006(4) -0.016(3)
C6B 0.032(4) 0.044(3) 0.021(3) -0.002(2) -0.004(3) -0.012(3)
C7B 0.024(4) 0.047(3) 0.027(4) -0.009(2) -0.003(3) -0.006(3)
C8B 0.038(5) 0.040(3) 0.024(4) -0.002(2) 0.004(3) -0.011(3)
C9B 0.023(4) 0.036(2) 0.028(4) -0.001(2) -0.001(3) -0.011(2)
C10B 0.039(4) 0.038(3) 0.015(3) -0.003(2) -0.004(3) -0.016(3)
C1B 0.043(5) 0.058(4) 0.045(5) 0.004(3) 0.007(4) -0.010(3)
C2B 0.052(5) 0.069(4) 0.031(4) 0.009(3) 0.005(4) 0.014(4)
C3B 0.036(3) 0.039(3) 0.034(3) -0.007(2) -0.001(2) -0.013(2)
C4B 0.039(3) 0.030(2) 0.033(3) 0.000(2) 0.004(2) -0.005(2)
C11B 0.042(3) 0.048(3) 0.030(3) -0.004(2) 0.000(2) -0.018(2)
C12B 0.050(4) 0.042(3) 0.027(2) -0.003(2) -0.006(2) -0.024(3)
C13B 0.050(5) 0.095(5) 0.021(3) 0.003(3) -0.006(3) -0.038(4)
C14B 0.055(6) 0.092(5) 0.035(4) -0.005(4) 0.016(4) -0.031(4)
F1 0.63(3) 0.204(9) 0.134(8) 0.044(7) 0.023(12) -0.277(14)
F2 0.137(7) 0.286(10) 0.057(3) -0.018(5) -0.030(4) -0.013(7)
F3 0.160(8) 0.172(7) 0.211(11) -0.134(7) -0.001(7) 0.026(6)
F4 0.117(7) 0.315(12) 0.285(13) -0.211(11) -0.077(8) 0.021(7)
F5 0.261(12) 0.225(10) 0.264(14) 0.010(8) 0.094(10) -0.180(9)
F6 0.133(7) 0.147(6) 0.230(11) -0.123(7) -0.027(7) 0.021(5)
As1 0.0821(5) 0.0408(3) 0.0471(3) -0.0038(2) 0.0061(3) -0.0209(3)

loop_
_atom_type_symbol
_atom_type_description
_atom_type_scat_dispersion_real
_atom_type_scat_dispersion_imag
_atom_type_scat_source
C C 0.0033 0.0016 'International Tables Vol C Tables 4.2.6.8 and 6.1.1.4'
H H 0.0000 0.0000 'International Tables Vol C Tables 4.2.6.8 and 6.1.1.4'
As As 0.0499 2.0058 'International Tables Vol C Tables 4.2.6.8 and 6.1.1.4'
F F 0.0171 0.0103 'International Tables Vol C Tables 4.2.6.8 and 6.1.1.4'
S S 0.1246 0.1234 'International Tables Vol C Tables 4.2.6.8 and 6.1.1.4'

loop_
_geom_angle_atom_site_label_1
_geom_angle_atom_site_label_2
_geom_angle_atom_site_label_3
_geom_angle
C5A S1A C3A 102.6(3)
C6A S2A C4A 104.2(3)
C7A S3A C5A 96.2(3)
C7A S4A C6A 95.1(3)
C8A S5A C9A 95.8(3)
C10A S6A C8A 95.4(3)
C9A S7A C11A 100.6(3)
C10A S8A C12A 105.0(3)
C6A C5A S1A 127.0(5)
C6A C5A S3A 116.2(5)
S1A C5A S3A 116.7(4)
C5A C6A S2A 128.7(5)
C5A C6A S4A 117.1(5)
S2A C6A S4A 114.2(4)
C8A C7A S3A 122.3(5)
C8A C7A S4A 122.7(5)
S3A C7A S4A 115.0(4)
C7A C8A S5A 121.9(5)
C7A C8A S6A 123.6(5)
S5A C8A S6A 114.5(4)
C10A C9A S7A 127.3(5)
C10A C9A S5A 116.7(5)
S7A C9A S5A 116.0(4)
C9A C10A S8A 128.3(5)
C9A C10A S6A 117.4(5)
S8A C10A S6A 114.3(4)
C3A C1A H1A1 109.5
C3A C1A H1A2 109.5
H1A1 C1A H1A2 109.5
C3A C1A H1A3 109.5
H1A1 C1A H1A3 109.5
H1A2 C1A H1A3 109.5
C4A C2A H2A1 109.5
C4A C2A H2A2 109.5
H2A1 C2A H2A2 109.5
C4A C2A H2A3 109.5
H2A1 C2A H2A3 109.5
H2A2 C2A H2A3 109.5
C1A C3A C4A 112.8(4)
C1A C3A S1A 104.6(4)
C4A C3A S1A 111.3(3)
C1A C3A H3A 109.3
C4A C3A H3A 109.3
S1A C3A H3A 109.3
C3A C4A C2A 112.6(5)
C3A C4A S2A 114.3(3)
C2A C4A S2A 103.8(4)
C3A C4A H4A 108.7
C2A C4A H4A 108.7
S2A C4A H4A 108.7
C13A C11A C12A 111.4(5)
C13A C11A S7A 106.0(4)
C12A C11A S7A 112.1(4)
C13A C11A H11A 109.1
C12A C11A H11A 109.1
S7A C11A H11A 109.1
C14A C12A C11A 112.9(5)
C14A C12A S8A 104.6(4)
C11A C12A S8A 114.3(3)
C14A C12A H12A 108.2
C11A C12A H12A 108.3
S8A C12A H12A 108.3
C11A C13A H13A 109.5
C11A C13A H13B 109.5
H13A C13A H13B 109.5
C11A C13A H13C 109.5
H13A C13A H13C 109.5
H13B C13A H13C 109.5
C12A C14A H14A 109.5
C12A C14A H14B 109.5
H14A C14A H14B 109.5
C12A C14A H14C 109.5
H14A C14A H14C 109.5
H14B C14A H14C 109.5
C5B S1B C3B 101.9(3)
C6B S2B C4B 105.3(3)
C7B S3B C5B 95.1(3)
C6B S4B C7B 94.6(3)
C8B S5B C9B 94.9(3)
C8B S6B C10B 94.5(3)
C9B S7B C11B 101.1(3)
C10B S8B C12B 104.4(3)
C6B C5B S1B 127.3(5)
C6B C5B S3B 116.5(5)
S1B C5B S3B 116.2(4)
C5B C6B S4B 117.5(5)
C5B C6B S2B 127.5(5)
S4B C6B S2B 115.0(4)
C8B C7B S3B 122.8(5)
C8B C7B S4B 121.3(5)
S3B C7B S4B 115.9(4)
C7B C8B S5B 122.4(6)
C7B C8B S6B 122.5(5)
S5B C8B S6B 115.0(4)
C10B C9B S5B 117.7(5)
C10B C9B S7B 126.1(5)
S5B C9B S7B 116.3(4)
C9B C10B S8B 130.0(5)
C9B C10B S6B 117.2(5)
S8B C10B S6B 112.8(4)
C3B C1B H1B1 109.5
C3B C1B H1B2 109.5
H1B1 C1B H1B2 109.5
C3B C1B H1B3 109.5
H1B1 C1B H1B3 109.5
H1B2 C1B H1B3 109.5
C4B C2B H2B1 109.5
C4B C2B H2B2 109.5
H2B1 C2B H2B2 109.5
C4B C2B H2B3 109.5
H2B1 C2B H2B3 109.5
H2B2 C2B H2B3 109.5
C1B C3B C4B 112.9(5)
C1B C3B S1B 104.7(4)
C4B C3B S1B 111.9(4)
C1B C3B H3B 109.1
C4B C3B H3B 109.1
S1B C3B H3B 109.1
C3B C4B C2B 111.7(5)
C3B C4B S2B 116.1(4)
C2B C4B S2B 103.6(5)
C3B C4B H4B 108.4
C2B C4B H4B 108.4
S2B C4B H4B 108.4
C13B C11B C12B 111.3(5)
C13B C11B S7B 104.1(4)
C12B C11B S7B 113.4(4)
C13B C11B H11B 109.3
C12B C11B H11B 109.3
S7B C11B H11B 109.3
C11B C12B C14B 113.9(5)
C11B C12B S8B 114.6(4)
C14B C12B S8B 101.4(5)
C11B C12B H12B 108.8
C14B C12B H12B 108.8
S8B C12B H12B 108.8
C11B C13B H13D 109.5
C11B C13B H13E 109.5
H13D C13B H13E 109.5
C11B C13B H13F 109.5
H13D C13B H13F 109.5
H13E C13B H13F 109.5
C12B C14B H14D 109.5
C12B C14B H14E 109.5
H14D C14B H14E 109.5
C12B C14B H14F 109.5
H14D C14B H14F 109.5
H14E C14B H14F 109.5
F1 As1 F4 88.7(7)
F1 As1 F5 161.2(9)
F4 As1 F5 106.4(7)
F1 As1 F6 94.5(7)
F4 As1 F6 93.0(4)
F5 As1 F6 95.9(6)
F1 As1 F3 86.8(7)
F4 As1 F3 87.0(4)
F5 As1 F3 82.9(6)
F6 As1 F3 178.7(8)
F1 As1 F2 77.7(6)
F4 As1 F2 166.4(7)
F5 As1 F2 87.1(6)
F6 As1 F2 87.1(4)
F3 As1 F2 93.2(4)

loop_
_geom_bond_atom_site_label_1
_geom_bond_atom_site_label_2
_geom_bond_distance
S1A C5A 1.726(7)
S1A C3A 1.856(5)
S2A C6A 1.736(6)
S2A C4A 1.837(6)
S3A C7A 1.732(8)
S3A C5A 1.748(6)
S4A C7A 1.753(6)
S4A C6A 1.754(7)
S5A C8A 1.743(6)
S5A C9A 1.756(7)
S6A C10A 1.753(6)
S6A C8A 1.754(8)
S7A C9A 1.734(6)
S7A C11A 1.825(6)
S8A C10A 1.736(7)
S8A C12A 1.820(5)
C5A C6A 1.367(8)
C7A C8A 1.352(9)
C9A C10A 1.347(9)
C1A C3A 1.509(10)
C1A H1A1 0.9600
C1A H1A2 0.9600
C1A H1A3 0.9600
C2A C4A 1.525(8)
C2A H2A1 0.9600
C2A H2A2 0.9600
C2A H2A3 0.9600
C3A C4A 1.519(7)
C3A H3A 0.9800
C4A H4A 0.9800
C11A C13A 1.524(8)
C11A C12A 1.530(7)
C11A H11A 0.9800
C12A C14A 1.527(9)
C12A H12A 0.9800
C13A H13A 0.9600
C13A H13B 0.9600
C13A H13C 0.9600
C14A H14A 0.9600
C14A H14B 0.9600
C14A H14C 0.9600
S1B C5B 1.740(8)
S1B C3B 1.832(5)
S2B C6B 1.745(6)
S2B C4B 1.813(6)
S3B C7B 1.727(7)
S3B C5B 1.742(7)
S4B C6B 1.734(7)
S4B C7B 1.740(6)
S5B C8B 1.741(7)
S5B C9B 1.742(7)
S6B C8B 1.749(8)
S6B C10B 1.755(6)
S7B C9B 1.756(6)
S7B C11B 1.822(6)
S8B C10B 1.742(7)
S8B C12B 1.836(5)
C5B C6B 1.361(9)
C7B C8B 1.366(9)
C9B C10B 1.332(8)
C1B C3B 1.508(9)
C1B H1B1 0.9600
C1B H1B2 0.9600
C1B H1B3 0.9600
C2B C4B 1.544(9)
C2B H2B1 0.9600
C2B H2B2 0.9600
C2B H2B3 0.9600
C3B C4B 1.523(7)
C3B H3B 0.9800
C4B H4B 0.9800
C11B C13B 1.518(8)
C11B C12B 1.519(8)
C11B H11B 0.9800
C12B C14B 1.529(10)
C12B H12B 0.9800
C13B H13D 0.9600
C13B H13E 0.9600
C13B H13F 0.9600
C14B H14D 0.9600
C14B H14E 0.9600
C14B H14F 0.9600
F1 As1 1.590(7)
F2 As1 1.686(7)
F3 As1 1.667(6)
F4 As1 1.604(8)
F5 As1 1.623(8)
F6 As1 1.642(6)
